data_2213736
loop_
_publ_author_name
'Lin, Xu-Cong'
'Yin, Hua'
'Lin, Yun'

_publ_section_title
;
 4-Hydroxy-<i>N</i>'-(2-hydroxybenzylidene)benzohydrazide
;
_journal_coeditor_code CV2237
_journal_issue 6
_journal_name_full 'Acta Crystallographica Section E'
_journal_page_first o2864
_journal_page_last o2864
_journal_paper_doi 10.1107/S1600536807021277
_journal_volume 63
_journal_year 2007
_chemical_formula_iupac 'C14 H12 N2 O3'
_chemical_formula_moiety 'C14 H12 N2 O3'
_chemical_formula_sum 'C14 H12 N2 O3'
_chemical_formula_weight 256.26
_chemical_name_systematic
;
N'-(2-hydroxybenzylidene)-4-hydroxybenzohydrazide
;
_space_group_IT_number 14
_symmetry_cell_setting monoclinic
_symmetry_space_group_name_Hall '-P 2ybc'
_symmetry_space_group_name_H-M 'P 1 21/c 1'
_atom_sites_solution_hydrogens geom
_atom_sites_solution_primary direct
_atom_sites_solution_secondary difmap
_audit_creation_method SHELXL97
_cell_angle_alpha 90.00
_cell_angle_beta 109.53(2)
_cell_angle_gamma 90.00
_cell_formula_units_Z 4
_cell_length_a 13.583(8)
_cell_length_b 8.237(4)
_cell_length_c 11.499(8)
_cell_measurement_reflns_used 6169
_cell_measurement_temperature 293(2)
_cell_measurement_theta_max 27.52
_cell_measurement_theta_min 3.11
_cell_volume 1212.5(13)
_computing_cell_refinement TEXRAY
_computing_data_collection 'TEXRAY (Molecular Structure Corporation, 1999)'
_computing_data_reduction 'TEXSAN (Molecular Structure Corporation, 1999)'
_computing_molecular_graphics 'ORTEX (McArdle, 1995)'
_computing_publication_material SHELXL97
_computing_structure_refinement 'SHELXL97 (Sheldrick, 1997)'
_computing_structure_solution 'SHELXS97 (Sheldrick, 1997)'
_diffrn_ambient_temperature 293(2)
_diffrn_measured_fraction_theta_full 0.996
_diffrn_measured_fraction_theta_max 0.996
_diffrn_measurement_device_type 'Rigaku Weissenberg IP'
_diffrn_measurement_method \w
_diffrn_radiation_monochromator graphite
_diffrn_radiation_source 'rotor target'
_diffrn_radiation_type MoK\a
_diffrn_radiation_wavelength 0.71073
_diffrn_reflns_av_R_equivalents 0.0961
_diffrn_reflns_av_sigmaI/netI 0.0842
_diffrn_reflns_limit_h_max 17
_diffrn_reflns_limit_h_min -17
_diffrn_reflns_limit_k_max 9
_diffrn_reflns_limit_k_min -10
_diffrn_reflns_limit_l_max 14
_diffrn_reflns_limit_l_min -14
_diffrn_reflns_number 11461
_diffrn_reflns_theta_full 27.47
_diffrn_reflns_theta_max 27.47
_diffrn_reflns_theta_min 3.11
_diffrn_standards_decay_% 0
_diffrn_standards_number 0
_exptl_absorpt_coefficient_mu 0.101
_exptl_absorpt_correction_T_max 0.992
_exptl_absorpt_correction_T_min 0.988
_exptl_absorpt_correction_type multi-scan
_exptl_absorpt_process_details '(TEXRAY; Molecular Structure Corporation, 1999)'
_exptl_crystal_colour yellow
_exptl_crystal_density_diffrn 1.404
_exptl_crystal_density_method 'not measured'
_exptl_crystal_description needle
_exptl_crystal_F_000 536
_exptl_crystal_size_max 0.26
_exptl_crystal_size_mid 0.10
_exptl_crystal_size_min 0.08
_refine_diff_density_max 0.177
_refine_diff_density_min -0.188
_refine_ls_extinction_coef 0.0057(16)
_refine_ls_extinction_expression Fc^*^=kFc[1+0.001xFc^2^\l^3^/sin(2\q)]^-1/4^
_refine_ls_extinction_method 'SHELXL (Sheldrick, 1997)'
_refine_ls_goodness_of_fit_ref 0.989
_refine_ls_hydrogen_treatment mixed
_refine_ls_matrix_type full
_refine_ls_number_parameters 185
_refine_ls_number_reflns 2776
_refine_ls_number_restraints 3
_refine_ls_restrained_S_all 0.989
_refine_ls_R_factor_all 0.1430
_refine_ls_R_factor_gt 0.0581
_refine_ls_shift/su_max 0.000
_refine_ls_shift/su_mean 0.000
_refine_ls_structure_factor_coef Fsqd
_refine_ls_weighting_details 'calc w = 1/[\s^2^(Fo^2^)+(0.0481P)^2^] where P=(Fo^2^+2Fc^2^)/3'
_refine_ls_weighting_scheme calc
_refine_ls_wR_factor_gt 0.1036
_refine_ls_wR_factor_ref 0.1271
_reflns_number_gt 1342
_reflns_number_total 2776
_reflns_threshold_expression I>2\s(I)
_cod_data_source_file cv2237.cif
_cod_data_source_block I
_cod_depositor_comments
;
The following automatic conversions were performed:
'_symmetry_cell_setting' value 'Monoclinic' changed to 'monoclinic'
according to '/home/saulius/struct/CIF-dictionaries/cif_core.dic'
dictionary named 'cif_core.dic' version 2.4.1 from 2010-06-29.

Automatic conversion script
Id: cif_fix_enum 1527 2010-12-29 10:47:43Z saulius 

The following automatic conversions were performed:

'_symmetry_cell_setting' value 'Monoclinic' changed to 'monoclinic'
according to /home/saulius/struct/CIF-dictionaries/cif_core.dic
dictionary named 'cif_core.dic' version 2.4.1 from 2010-06-29.

Automatic conversion script
Id: cif_fix_values 1715 2011-07-08 13:25:40Z adriana 
;
_cod_original_sg_symbol_Hall -P2ybc
_cod_original_sg_symbol_H-M P21/c
_cod_database_code 2213736
_cod_database_fobs_code 2213736

loop_
_symmetry_equiv_pos_as_xyz
'x, y, z'
'-x, y+1/2, -z+1/2'
'-x, -y, -z'
'x, -y-1/2, z-1/2'

loop_
_atom_site_type_symbol
_atom_site_label
_atom_site_fract_x
_atom_site_fract_y
_atom_site_fract_z
_atom_site_U_iso_or_equiv
_atom_site_adp_type
_atom_site_calc_flag
_atom_site_refinement_flags
_atom_site_occupancy
C C1 0.17334(16) -0.0018(3) 0.2802(2) 0.0383(6) Uani d . 1
C C2 0.18908(18) -0.0299(3) 0.1686(2) 0.0507(7) Uani d . 1
H H2A 0.2472 0.0144 0.1549 0.061 Uiso calc R 1
C C3 0.11982(18) -0.1225(3) 0.0780(2) 0.0545(7) Uani d . 1
H H3A 0.1313 -0.1397 0.0036 0.065 Uiso calc R 1
C C4 0.03341(17) -0.1898(3) 0.0972(2) 0.0434(6) Uani d . 1
C C5 0.01702(17) -0.1645(3) 0.2085(2) 0.0451(6) Uani d . 1
H H5A -0.0407 -0.2101 0.2223 0.054 Uiso calc R 1
C C6 0.08618(16) -0.0720(3) 0.2981(2) 0.0412(6) Uani d . 1
H H6A 0.0747 -0.0558 0.3726 0.049 Uiso calc R 1
C C7 0.24335(16) 0.0966(3) 0.3817(2) 0.0385(6) Uani d . 1
C C8 0.57374(16) 0.3308(3) 0.5743(2) 0.0358(6) Uani d . 1
C C9 0.54584(18) 0.4014(3) 0.6690(2) 0.0397(6) Uani d . 1
C C10 0.6200(2) 0.4887(3) 0.7614(2) 0.0506(7) Uani d . 1
H H10A 0.6017 0.5362 0.8247 0.061 Uiso calc R 1
C C11 0.7198(2) 0.5046(3) 0.7592(3) 0.0550(7) Uani d . 1
H H11A 0.7689 0.5620 0.8218 0.066 Uiso calc R 1
C C12 0.7483(2) 0.4377(3) 0.6669(3) 0.0554(8) Uani d . 1
H H12A 0.8160 0.4507 0.6658 0.067 Uiso calc R 1
C C13 0.67605(17) 0.3508(3) 0.5753(2) 0.0472(7) Uani d . 1
H H13A 0.6958 0.3044 0.5127 0.057 Uiso calc R 1
C C14 0.50090(17) 0.2387(3) 0.4760(2) 0.0388(6) Uani d . 1
H H14A 0.5217 0.1984 0.4123 0.047 Uiso calc R 1
O O1 0.21602(11) 0.1535(2) 0.46486(16) 0.0491(5) Uani d . 1
O O2 -0.03193(14) -0.2793(2) 0.00421(18) 0.0579(5) Uani d D 1
H H02A -0.087(2) -0.303(4) 0.021(3) 0.118(14) Uiso d D 1
O O3 0.44705(14) 0.3907(2) 0.67470(18) 0.0525(5) Uani d D 1
H H03A 0.4119(18) 0.337(3) 0.612(2) 0.058(9) Uiso d D 1
N N1 0.34201(14) 0.1221(3) 0.3811(2) 0.0424(5) Uani d D 1
H H1N 0.3640(18) 0.088(3) 0.322(2) 0.057(8) Uiso d D 1
N N2 0.40823(14) 0.2122(2) 0.47586(17) 0.0381(5) Uani d . 1

loop_
_atom_site_aniso_label
_atom_site_aniso_U_11
_atom_site_aniso_U_22
_atom_site_aniso_U_33
_atom_site_aniso_U_12
_atom_site_aniso_U_13
_atom_site_aniso_U_23
C1 0.0326(12) 0.0429(14) 0.0403(15) 0.0015(11) 0.0134(11) 0.0067(12)
C2 0.0384(13) 0.0720(18) 0.0465(17) -0.0132(13) 0.0206(12) -0.0032(15)
C3 0.0463(14) 0.080(2) 0.0426(16) -0.0140(14) 0.0224(12) -0.0061(15)
C4 0.0363(13) 0.0486(15) 0.0448(16) -0.0020(12) 0.0131(11) -0.0029(13)
C5 0.0373(13) 0.0503(15) 0.0538(18) -0.0060(12) 0.0233(12) -0.0014(14)
C6 0.0388(13) 0.0471(14) 0.0412(15) 0.0002(11) 0.0178(11) 0.0024(12)
C7 0.0340(12) 0.0462(14) 0.0360(15) 0.0008(11) 0.0128(11) 0.0070(12)
C8 0.0359(12) 0.0409(13) 0.0309(13) 0.0018(11) 0.0115(10) 0.0002(11)
C9 0.0452(13) 0.0423(13) 0.0363(15) 0.0036(12) 0.0199(11) 0.0059(12)
C10 0.0715(18) 0.0478(15) 0.0346(16) -0.0013(14) 0.0204(14) -0.0052(13)
C11 0.0545(16) 0.0611(17) 0.0409(16) -0.0129(14) 0.0046(13) -0.0038(14)
C12 0.0444(14) 0.0650(18) 0.0537(19) -0.0068(14) 0.0121(14) -0.0076(15)
C13 0.0384(13) 0.0575(16) 0.0466(16) -0.0038(12) 0.0155(12) -0.0084(13)
C14 0.0386(13) 0.0450(14) 0.0366(15) -0.0008(11) 0.0175(11) -0.0044(11)
O1 0.0383(9) 0.0713(12) 0.0406(11) -0.0005(8) 0.0169(8) -0.0042(9)
O2 0.0492(11) 0.0751(13) 0.0523(13) -0.0176(10) 0.0208(10) -0.0174(10)
O3 0.0529(11) 0.0667(13) 0.0468(12) -0.0032(10) 0.0287(9) -0.0084(11)
N1 0.0357(11) 0.0536(13) 0.0392(13) -0.0056(10) 0.0144(10) -0.0074(11)
N2 0.0350(10) 0.0467(12) 0.0324(11) -0.0026(9) 0.0111(9) -0.0012(10)

loop_
_atom_type_symbol
_atom_type_description
_atom_type_scat_dispersion_real
_atom_type_scat_dispersion_imag
_atom_type_scat_source
C C 0.0033 0.0016 'International Tables Vol C Tables 4.2.6.8 and 6.1.1.4'
H H 0.0000 0.0000 'International Tables Vol C Tables 4.2.6.8 and 6.1.1.4'
N N 0.0061 0.0033 'International Tables Vol C Tables 4.2.6.8 and 6.1.1.4'
O O 0.0106 0.0060 'International Tables Vol C Tables 4.2.6.8 and 6.1.1.4'

loop_
_geom_angle_atom_site_label_1
_geom_angle_atom_site_label_2
_geom_angle_atom_site_label_3
_geom_angle
_geom_angle_publ_flag
C2 C1 C6 117.9(2) no
C2 C1 C7 124.3(2) no
C6 C1 C7 117.8(2) no
C3 C2 C1 121.0(2) no
C3 C2 H2A 119.5 no
C1 C2 H2A 119.5 no
C2 C3 C4 120.2(3) no
C2 C3 H3A 119.9 no
C4 C3 H3A 119.9 no
O2 C4 C3 117.3(2) no
O2 C4 C5 123.0(2) no
C3 C4 C5 119.7(2) no
C6 C5 C4 119.8(2) no
C6 C5 H5A 120.1 no
C4 C5 H5A 120.1 no
C5 C6 C1 121.5(2) no
C5 C6 H6A 119.3 no
C1 C6 H6A 119.3 no
O1 C7 N1 120.0(2) no
O1 C7 C1 122.8(2) no
N1 C7 C1 117.1(2) no
C9 C8 C13 118.3(2) no
C9 C8 C14 122.4(2) no
C13 C8 C14 119.2(2) no
O3 C9 C8 122.5(2) no
O3 C9 C10 117.8(2) no
C8 C9 C10 119.6(2) no
C11 C10 C9 120.1(3) no
C11 C10 H10A 119.9 no
C9 C10 H10A 119.9 no
C12 C11 C10 121.1(2) no
C12 C11 H11A 119.4 no
C10 C11 H11A 119.4 no
C11 C12 C13 119.4(3) no
C11 C12 H12A 120.3 no
C13 C12 H12A 120.3 no
C12 C13 C8 121.4(3) no
C12 C13 H13A 119.3 no
C8 C13 H13A 119.3 no
N2 C14 C8 120.6(2) no
N2 C14 H14A 119.7 no
C8 C14 H14A 119.7 no
C4 O2 H02A 110(3) no
C9 O3 H03A 105.8(19) no
C7 N1 N2 117.6(2) no
C7 N1 H1N 123.3(16) no
N2 N1 H1N 119.0(16) no
C14 N2 N1 118.5(2) no

loop_
_geom_bond_atom_site_label_1
_geom_bond_atom_site_label_2
_geom_bond_distance
_geom_bond_publ_flag
C1 C2 1.389(4) no
C1 C6 1.393(3) no
C1 C7 1.477(3) no
C2 C3 1.377(3) no
C2 H2A 0.9300 no
C3 C4 1.381(3) no
C3 H3A 0.9300 no
C4 O2 1.356(3) no
C4 C5 1.386(3) no
C5 C6 1.370(3) no
C5 H5A 0.9300 no
C6 H6A 0.9300 no
C7 O1 1.229(3) no
C7 N1 1.359(3) no
C8 C9 1.394(3) no
C8 C13 1.396(3) no
C8 C14 1.443(3) no
C9 O3 1.368(3) no
C9 C10 1.395(3) no
C10 C11 1.370(4) no
C10 H10A 0.9300 no
C11 C12 1.362(4) no
C11 H11A 0.9300 no
C12 C13 1.377(3) no
C12 H12A 0.9300 no
C13 H13A 0.9300 no
C14 N2 1.277(3) no
C14 H14A 0.9300 no
O2 H02A 0.851(18) no
O3 H03A 0.847(17) no
N1 N2 1.376(3) no
N1 H1N 0.875(17) no

loop_
_geom_hbond_atom_site_label_D
_geom_hbond_atom_site_label_H
_geom_hbond_atom_site_label_A
_geom_hbond_site_symmetry_A
_geom_hbond_distance_DH
_geom_hbond_distance_HA
_geom_hbond_distance_DA
_geom_hbond_angle_DHA
O2 H02A O1 2_545 0.851(18) 1.852(19) 2.698(3) 172(4)
O3 H03A N2 . 0.847(17) 1.86(2) 2.620(3) 149(3)
N1 H1N O3 4_565 0.875(17) 2.333(19) 3.153(3) 156(2)

loop_
_geom_torsion_atom_site_label_1
_geom_torsion_atom_site_label_2
_geom_torsion_atom_site_label_3
_geom_torsion_atom_site_label_4
_geom_torsion
_geom_torsion_publ_flag
C6 C1 C2 C3 0.9(4) no
C7 C1 C2 C3 -179.6(2) no
C1 C2 C3 C4 -0.3(4) no
C2 C3 C4 O2 179.8(2) no
C2 C3 C4 C5 -0.3(4) no
O2 C4 C5 C6 -179.7(2) no
C3 C4 C5 C6 0.5(4) no
C4 C5 C6 C1 0.1(4) no
C2 C1 C6 C5 -0.8(3) no
C7 C1 C6 C5 179.7(2) no
C2 C1 C7 O1 161.2(2) no
C6 C1 C7 O1 -19.3(3) no
C2 C1 C7 N1 -19.4(3) no
C6 C1 C7 N1 160.1(2) no
C13 C8 C9 O3 178.8(2) no
C14 C8 C9 O3 -1.1(4) no
C13 C8 C9 C10 -0.2(3) no
C14 C8 C9 C10 179.9(2) no
O3 C9 C10 C11 -179.2(2) no
C8 C9 C10 C11 -0.2(4) no
C9 C10 C11 C12 0.7(4) no
C10 C11 C12 C13 -0.9(4) no
C11 C12 C13 C8 0.6(4) no
C9 C8 C13 C12 0.0(4) no
C14 C8 C13 C12 179.9(2) no
C9 C8 C14 N2 -3.3(4) no
C13 C8 C14 N2 176.8(2) no
O1 C7 N1 N2 0.1(3) no
C1 C7 N1 N2 -179.32(19) no
C8 C14 N2 N1 -179.2(2) no
C7 N1 N2 C14 -179.3(2) no

loop_
_cod_related_entry_id
_cod_related_entry_database
_cod_related_entry_code
1 ChemSpider 10440475
